data_8106742
loop_
_publ_author_name
'Fettouhi, Mohammed'

_publ_section_title
;
 Crystal structure of
 bromido(4,4&#x2032;-dimethoxy-2,2&#x2032;-bipyridine-\k2
 N,N&#x2032;)(isopropyl(diphenyl)phosphane-\kP)copper(I), C27H29BrCuN2O2P
;
_journal_issue 6
_journal_name_full 'Zeitschrift f\"ur Kristallographie - New Crystal Structures'
_journal_page_first 985
_journal_page_last 986
_journal_paper_doi 10.1515/ncrs-2017-0119
_journal_volume 232
_journal_year 2017
_chemical_formula_moiety 'C27 H29 Br Cu N2 O2 P'
_chemical_formula_sum 'C27 H29 Br Cu N2 O2 P'
_chemical_formula_weight 587.94
_chemical_name_common bromido(4,4'-dimethoxy-2,2'-bipyridine-N,N')(isopropyl(diphenyl)phosphane-\kP)copper(I)
_space_group_crystal_system monoclinic
_space_group_IT_number 9
_space_group_name_Hall 'C -2yc'
_space_group_name_H-M_alt 'C 1 c 1'
_atom_sites_solution_hydrogens geom
_cell_angle_alpha 90
_cell_angle_beta 110.729(2)
_cell_angle_gamma 90
_cell_formula_units_Z 4
_cell_length_a 15.5806(10)
_cell_length_b 10.5071(10)
_cell_length_c 16.9748(15)
_cell_measurement_reflns_used 7116
_cell_measurement_temperature 120(2)
_cell_measurement_theta_max 28.280
_cell_measurement_theta_min 2.390
_cell_volume 2599.0(4)
_computing_cell_refinement 'SAINT (Bruker, 2007)'
_computing_data_collection 'SMART (Bruker, 2007)'
_computing_data_reduction 'SAINT (Bruker, 2007)'
_computing_molecular_graphics 'ORTEP-3 (Farrugia, 1997)'
_computing_structure_refinement 'SHELXL-2016/4 (Sheldrick, 2016)'
_computing_structure_solution 'SHELXL-2016/4 (Sheldrick, 2016)'
_diffrn_ambient_temperature 120(2)
_diffrn_measured_fraction_theta_full 1.000
_diffrn_measured_fraction_theta_max 0.999
_diffrn_measurement_device_type 'Bruker Smart Apex area detector'
_diffrn_measurement_method \w
_diffrn_radiation_type MoK\a
_diffrn_radiation_wavelength 0.71073
_diffrn_reflns_av_R_equivalents 0.0197
_diffrn_reflns_av_unetI/netI 0.0438
_diffrn_reflns_Laue_measured_fraction_full 1.000
_diffrn_reflns_Laue_measured_fraction_max 0.999
_diffrn_reflns_limit_h_max 20
_diffrn_reflns_limit_h_min -20
_diffrn_reflns_limit_k_max 13
_diffrn_reflns_limit_k_min -14
_diffrn_reflns_limit_l_max 22
_diffrn_reflns_limit_l_min -22
_diffrn_reflns_number 17076
_diffrn_reflns_point_group_measured_fraction_full 0.989
_diffrn_reflns_point_group_measured_fraction_max 0.988
_diffrn_reflns_theta_full 25.242
_diffrn_reflns_theta_max 28.295
_diffrn_reflns_theta_min 2.390
_diffrn_source '(Mo) X-ray Source'
_exptl_absorpt_coefficient_mu 2.466
_exptl_absorpt_correction_T_max 0.578
_exptl_absorpt_correction_T_min 0.409
_exptl_absorpt_correction_type multi-scan
_exptl_absorpt_process_details 'SADABS; Sheldrick, 1996'
_exptl_crystal_colour red
_exptl_crystal_density_diffrn 1.503
_exptl_crystal_description block
_exptl_crystal_F_000 1200
_exptl_crystal_size_max 0.300
_exptl_crystal_size_mid 0.280
_exptl_crystal_size_min 0.250
_refine_diff_density_max 0.383
_refine_diff_density_min -0.271
_refine_diff_density_rms 0.047
_refine_ls_abs_structure_details
;
 Flack x determined using 2835 quotients [(I+)-(I-)]/[(I+)+(I-)]
 (Parsons, Flack and Wagner, Acta Cryst. B69 (2013) 249-259).
;
_refine_ls_abs_structure_Flack 0.010(2)
_refine_ls_extinction_coef .
_refine_ls_extinction_method none
_refine_ls_goodness_of_fit_ref 0.891
_refine_ls_hydrogen_treatment constr
_refine_ls_matrix_type full
_refine_ls_number_parameters 311
_refine_ls_number_reflns 6386
_refine_ls_number_restraints 2
_refine_ls_restrained_S_all 0.891
_refine_ls_R_factor_all 0.0200
_refine_ls_R_factor_gt 0.0186
_refine_ls_shift/su_max 0.001
_refine_ls_shift/su_mean 0.000
_refine_ls_structure_factor_coef Fsqd
_refine_ls_weighting_details 'w=1/[\s^2^(Fo^2^)] where P=(Fo^2^+2Fc^2^)/3'
_refine_ls_weighting_scheme calc
_refine_ls_wR_factor_gt 0.0441
_refine_ls_wR_factor_ref 0.0445
_reflns_Friedel_coverage 0.976
_reflns_Friedel_fraction_full 0.978
_reflns_Friedel_fraction_max 0.977
_reflns_number_gt 6057
_reflns_number_total 6386
_reflns_threshold_expression 'I > 2\s(I)'
_cod_data_source_file suppl_ncrs-2017-0119_suppl.cif
_cod_data_source_block shelx
_cod_original_sg_symbol_H-M 'C c'
_cod_database_code 8106742
_shelx_space_group_comment
;
The symmetry employed for this shelxl refinement is uniquely defined
by the following loop, which should always be used as a source of
symmetry information in preference to the above space-group names.
They are only intended as comments.
;
_shelx_estimated_absorpt_t_min 0.525
_shelx_estimated_absorpt_t_max 0.578

loop_
_space_group_symop_operation_xyz
'x, y, z'
'x, -y, z+1/2'
'x+1/2, y+1/2, z'
'x+1/2, -y+1/2, z+1/2'

loop_
_atom_site_label
_atom_site_type_symbol
_atom_site_fract_x
_atom_site_fract_y
_atom_site_fract_z
_atom_site_U_iso_or_equiv
_atom_site_adp_type
_atom_site_occupancy
_atom_site_site_symmetry_order
_atom_site_calc_flag
_atom_site_refinement_flags_posn
_atom_site_refinement_flags_adp
_atom_site_refinement_flags_occupancy
_atom_site_disorder_assembly
_atom_site_disorder_group
CU1 Cu 0.42142(2) 0.18022(3) 0.68087(2) 0.01703(7) Uani 1 1 d . . . . .
N1 N 0.41062(13) -0.00154(18) 0.62998(13) 0.0188(4) Uani 1 1 d . . . . .
N2 N 0.49433(14) 0.19712(19) 0.60151(14) 0.0204(4) Uani 1 1 d . . . . .
BR1 Br 0.52202(2) 0.18245(2) 0.82829(2) 0.02199(7) Uani 1 1 d . . . . .
P1 P 0.28893(4) 0.27163(6) 0.65958(4) 0.01578(11) Uani 1 1 d . . . . .
C1 C 0.36456(17) -0.0986(2) 0.64780(16) 0.0239(5) Uani 1 1 d . . . . .
H1 H 0.342649 -0.088689 0.691780 0.029 Uiso 1 1 calc R U . . .
C2 C 0.3480(2) -0.2121(3) 0.60443(18) 0.0261(6) Uani 1 1 d . . . . .
H2 H 0.314872 -0.276622 0.618092 0.031 Uiso 1 1 calc R U . . .
C3 C 0.3821(2) -0.2274(3) 0.53988(17) 0.0236(6) Uani 1 1 d . . . . .
C4 C 0.4006(3) -0.3683(3) 0.4368(2) 0.0443(8) Uani 1 1 d . . . . .
H38A H 0.372897 -0.310989 0.390747 0.067 Uiso 1 1 calc R U . . .
H38B H 0.386266 -0.454429 0.417768 0.067 Uiso 1 1 calc R U . . .
H38C H 0.465995 -0.356805 0.457568 0.067 Uiso 1 1 calc R U . . .
C5 C 0.42922(18) -0.1280(2) 0.51900(16) 0.0197(5) Uani 1 1 d . . . . .
H4 H 0.451477 -0.136015 0.475118 0.024 Uiso 1 1 calc R U . . .
C6 C 0.44200(15) -0.0161(2) 0.56602(14) 0.0169(4) Uani 1 1 d . . . . .
C7 C 0.49054(15) 0.0985(2) 0.54945(14) 0.0173(4) Uani 1 1 d . . . . .
C8 C 0.52792(18) 0.1031(3) 0.48641(17) 0.0210(5) Uani 1 1 d . . . . .
H7 H 0.523270 0.033940 0.450918 0.025 Uiso 1 1 calc R U . . .
C9 C 0.5729(2) 0.2150(3) 0.47787(19) 0.0258(6) Uani 1 1 d . . . . .
C10 C 0.6086(2) 0.1369(3) 0.3610(2) 0.0359(7) Uani 1 1 d . . . . .
H39A H 0.637229 0.061774 0.391093 0.054 Uiso 1 1 calc R U . . .
H39B H 0.640656 0.163859 0.324919 0.054 Uiso 1 1 calc R U . . .
H39C H 0.545866 0.118526 0.327594 0.054 Uiso 1 1 calc R U . . .
C11 C 0.5789(2) 0.3154(3) 0.5324(2) 0.0330(7) Uani 1 1 d . . . . .
H11 H 0.609182 0.390036 0.528518 0.040 Uiso 1 1 calc R U . . .
C12 C 0.5391(2) 0.3024(2) 0.59232(19) 0.0288(6) Uani 1 1 d . . . . .
H10 H 0.543304 0.370247 0.628680 0.035 Uiso 1 1 calc R U . . .
C13 C 0.21655(17) 0.2895(2) 0.54765(16) 0.0210(5) Uani 1 1 d . . . . .
H27 H 0.157076 0.325803 0.543236 0.025 Uiso 1 1 calc R U . . .
C14 C 0.2650(2) 0.3788(3) 0.50565(18) 0.0317(7) Uani 1 1 d . . . . .
H28A H 0.323865 0.344074 0.511174 0.048 Uiso 1 1 calc R U . . .
H28B H 0.273129 0.460699 0.532384 0.048 Uiso 1 1 calc R U . . .
H28C H 0.228507 0.387687 0.447040 0.048 Uiso 1 1 calc R U . . .
C15 C 0.2021(2) 0.1589(3) 0.50518(18) 0.0312(7) Uani 1 1 d . . . . .
H37A H 0.163992 0.167603 0.446986 0.047 Uiso 1 1 calc R U . . .
H37B H 0.172852 0.103137 0.532804 0.047 Uiso 1 1 calc R U . . .
H37C H 0.260383 0.123854 0.509102 0.047 Uiso 1 1 calc R U . . .
C16 C 0.28936(15) 0.4294(2) 0.70581(14) 0.0171(4) Uani 1 1 d . . . . .
C17 C 0.21031(18) 0.4913(3) 0.70611(17) 0.0241(5) Uani 1 1 d . . . . .
H36 H 0.153309 0.453804 0.679393 0.029 Uiso 1 1 calc R U . . .
C18 C 0.2154(2) 0.6082(3) 0.74568(19) 0.0289(6) Uani 1 1 d . . . . .
H35 H 0.162213 0.648478 0.745484 0.035 Uiso 1 1 calc R U . . .
C19 C 0.3005(2) 0.6647(2) 0.78563(18) 0.0272(6) Uani 1 1 d . . . . .
H34 H 0.304341 0.742528 0.812783 0.033 Uiso 1 1 calc R U . . .
C20 C 0.37931(19) 0.6055(3) 0.78500(17) 0.0246(6) Uani 1 1 d . . . . .
H33 H 0.436105 0.643986 0.811012 0.030 Uiso 1 1 calc R U . . .
C21 C 0.37383(16) 0.4884(2) 0.74550(15) 0.0195(5) Uani 1 1 d . . . . .
H32 H 0.427241 0.448810 0.745558 0.023 Uiso 1 1 calc R U . . .
C22 C 0.21830(16) 0.1789(2) 0.70522(15) 0.0177(5) Uani 1 1 d . . . . .
C23 C 0.26381(17) 0.1078(2) 0.77705(16) 0.0219(5) Uani 1 1 d . . . . .
H18 H 0.327611 0.107907 0.799125 0.026 Uiso 1 1 calc R U . . .
C24 C 0.21562(17) 0.0370(2) 0.81601(16) 0.0255(6) Uani 1 1 d . . . . .
H19 H 0.247142 -0.008697 0.864583 0.031 Uiso 1 1 calc R U . . .
C25 C 0.12039(18) 0.0336(3) 0.78317(17) 0.0258(5) Uani 1 1 d . . . . .
H29 H 0.087975 -0.014592 0.809207 0.031 Uiso 1 1 calc R U . . .
C26 C 0.07425(18) 0.1029(3) 0.71116(18) 0.0242(6) Uani 1 1 d . . . . .
H17 H 0.010485 0.100753 0.688493 0.029 Uiso 1 1 calc R U . . .
C27 C 0.12282(17) 0.1756(2) 0.67251(17) 0.0210(5) Uani 1 1 d . . . . .
H16 H 0.091214 0.222391 0.624463 0.025 Uiso 1 1 calc R U . . .
O1 O 0.36623(18) -0.34281(19) 0.50241(15) 0.0379(6) Uani 1 1 d . . . . .
O2 O 0.61159(16) 0.2354(2) 0.41937(14) 0.0357(5) Uani 1 1 d . . . . .

loop_
_atom_site_aniso_label
_atom_site_aniso_U_11
_atom_site_aniso_U_22
_atom_site_aniso_U_33
_atom_site_aniso_U_23
_atom_site_aniso_U_13
_atom_site_aniso_U_12
CU1 0.01723(15) 0.01785(16) 0.01721(16) -0.00146(12) 0.00756(12) 0.00046(12)
N1 0.0217(10) 0.0185(10) 0.0188(10) 0.0011(8) 0.0103(8) 0.0004(8)
N2 0.0211(10) 0.0194(10) 0.0230(11) -0.0030(8) 0.0106(9) -0.0041(8)
BR1 0.01845(12) 0.02883(14) 0.01745(12) -0.00076(11) 0.00483(9) 0.00198(11)
P1 0.0158(3) 0.0162(3) 0.0155(3) 0.0010(2) 0.0057(2) -0.0012(2)
C1 0.0287(13) 0.0243(13) 0.0231(13) 0.0001(10) 0.0147(11) -0.0004(10)
C2 0.0360(15) 0.0227(13) 0.0245(13) 0.0033(11) 0.0167(12) -0.0057(12)
C3 0.0330(14) 0.0177(13) 0.0203(13) -0.0019(11) 0.0099(11) -0.0044(11)
C4 0.083(2) 0.0277(15) 0.0389(17) -0.0123(14) 0.0419(18) -0.0174(16)
C5 0.0254(13) 0.0181(12) 0.0173(12) -0.0007(10) 0.0097(10) -0.0007(10)
C6 0.0154(10) 0.0193(11) 0.0149(10) 0.0018(8) 0.0041(8) 0.0002(8)
C7 0.0169(11) 0.0174(11) 0.0167(11) 0.0004(8) 0.0048(9) -0.0002(8)
C8 0.0248(13) 0.0197(13) 0.0203(13) 0.0012(10) 0.0105(10) -0.0005(10)
C9 0.0316(14) 0.0246(13) 0.0294(15) 0.0011(12) 0.0208(12) -0.0021(12)
C10 0.058(2) 0.0256(14) 0.0368(16) 0.0037(13) 0.0330(16) 0.0043(14)
C11 0.0427(17) 0.0225(14) 0.0428(19) -0.0070(12) 0.0262(15) -0.0134(11)
C12 0.0361(15) 0.0220(13) 0.0339(16) -0.0083(11) 0.0195(13) -0.0100(11)
C13 0.0186(11) 0.0226(12) 0.0200(12) 0.0036(9) 0.0044(10) 0.0011(9)
C14 0.0325(15) 0.0392(17) 0.0219(14) 0.0107(12) 0.0076(12) -0.0033(13)
C15 0.0381(17) 0.0271(15) 0.0199(14) -0.0026(11) -0.0003(12) 0.0034(12)
C16 0.0187(11) 0.0164(11) 0.0169(11) 0.0018(9) 0.0071(9) -0.0004(8)
C17 0.0189(12) 0.0267(13) 0.0270(14) 0.0023(11) 0.0084(10) 0.0030(10)
C18 0.0341(15) 0.0247(13) 0.0360(16) 0.0050(12) 0.0224(13) 0.0081(12)
C19 0.0443(16) 0.0172(12) 0.0261(14) -0.0006(10) 0.0200(13) 0.0006(10)
C20 0.0290(14) 0.0200(13) 0.0256(14) 0.0008(10) 0.0105(11) -0.0052(11)
C21 0.0201(11) 0.0197(12) 0.0212(12) 0.0021(9) 0.0106(9) -0.0017(9)
C22 0.0183(11) 0.0169(11) 0.0195(12) 0.0002(9) 0.0085(9) -0.0019(8)
C23 0.0194(12) 0.0242(13) 0.0218(13) 0.0025(10) 0.0071(10) 0.0006(10)
C24 0.0273(13) 0.0279(14) 0.0219(13) 0.0059(11) 0.0094(11) -0.0002(11)
C25 0.0278(13) 0.0266(13) 0.0279(13) -0.0001(11) 0.0159(11) -0.0073(10)
C26 0.0183(12) 0.0260(14) 0.0282(14) -0.0011(11) 0.0082(10) -0.0039(10)
C27 0.0189(12) 0.0210(12) 0.0225(13) 0.0012(10) 0.0065(10) -0.0004(9)
O1 0.0684(15) 0.0218(10) 0.0364(13) -0.0105(9) 0.0347(12) -0.0162(10)
O2 0.0557(13) 0.0252(11) 0.0420(12) -0.0029(9) 0.0369(11) -0.0076(10)

loop_
_atom_type_symbol
_atom_type_description
_atom_type_scat_dispersion_real
_atom_type_scat_dispersion_imag
_atom_type_scat_source
C C 0.0033 0.0016 'International Tables Vol C Tables 4.2.6.8 and 6.1.1.4'
H H 0.0000 0.0000 'International Tables Vol C Tables 4.2.6.8 and 6.1.1.4'
N N 0.0061 0.0033 'International Tables Vol C Tables 4.2.6.8 and 6.1.1.4'
O O 0.0106 0.0060 'International Tables Vol C Tables 4.2.6.8 and 6.1.1.4'
P P 0.1023 0.0942 'International Tables Vol C Tables 4.2.6.8 and 6.1.1.4'
Cu Cu 0.3201 1.2651 'International Tables Vol C Tables 4.2.6.8 and 6.1.1.4'
Br Br -0.2901 2.4595 'International Tables Vol C Tables 4.2.6.8 and 6.1.1.4'

loop_
_geom_angle_atom_site_label_1
_geom_angle_atom_site_label_2
_geom_angle_atom_site_label_3
_geom_angle
_geom_angle_site_symmetry_1
_geom_angle_site_symmetry_3
N2 CU1 N1 77.82(8) . .
N2 CU1 P1 124.21(6) . .
N1 CU1 P1 113.70(6) . .
N2 CU1 BR1 111.62(6) . .
N1 CU1 BR1 111.32(6) . .
P1 CU1 BR1 113.06(2) . .
C1 N1 C6 118.1(2) . .
C1 N1 CU1 125.15(17) . .
C6 N1 CU1 116.11(15) . .
C12 N2 C7 117.3(2) . .
C12 N2 CU1 125.21(17) . .
C7 N2 CU1 117.19(15) . .
C16 P1 C22 102.20(10) . .
C16 P1 C13 104.90(11) . .
C22 P1 C13 104.47(11) . .
C16 P1 CU1 117.78(7) . .
C22 P1 CU1 111.66(8) . .
C13 P1 CU1 114.35(9) . .
N1 C1 C2 123.5(2) . .
N1 C1 H1 118.3 . .
C2 C1 H1 118.3 . .
C1 C2 C3 118.2(3) . .
C1 C2 H2 120.9 . .
C3 C2 H2 120.9 . .
O1 C3 C2 114.8(2) . .
O1 C3 C5 125.3(3) . .
C2 C3 C5 119.9(3) . .
O1 C4 H38A 109.5 . .
O1 C4 H38B 109.5 . .
H38A C4 H38B 109.5 . .
O1 C4 H38C 109.5 . .
H38A C4 H38C 109.5 . .
H38B C4 H38C 109.5 . .
C3 C5 C6 117.9(2) . .
C3 C5 H4 121.1 . .
C6 C5 H4 121.1 . .
N1 C6 C5 122.5(2) . .
N1 C6 C7 114.2(2) . .
C5 C6 C7 123.3(2) . .
N2 C7 C8 123.1(2) . .
N2 C7 C6 113.7(2) . .
C8 C7 C6 123.3(2) . .
C7 C8 C9 118.0(2) . .
C7 C8 H7 121.0 . .
C9 C8 H7 121.0 . .
O2 C9 C11 115.4(3) . .
O2 C9 C8 125.4(3) . .
C11 C9 C8 119.2(3) . .
O2 C10 H39A 109.5 . .
O2 C10 H39B 109.5 . .
H39A C10 H39B 109.5 . .
O2 C10 H39C 109.5 . .
H39A C10 H39C 109.5 . .
H39B C10 H39C 109.5 . .
C12 C11 C9 118.6(2) . .
C12 C11 H11 120.7 . .
C9 C11 H11 120.7 . .
N2 C12 C11 123.8(2) . .
N2 C12 H10 118.1 . .
C11 C12 H10 118.1 . .
C14 C13 C15 110.2(3) . .
C14 C13 P1 108.66(17) . .
C15 C13 P1 109.17(17) . .
C14 C13 H27 109.6 . .
C15 C13 H27 109.6 . .
P1 C13 H27 109.6 . .
C13 C14 H28A 109.5 . .
C13 C14 H28B 109.5 . .
H28A C14 H28B 109.5 . .
C13 C14 H28C 109.5 . .
H28A C14 H28C 109.5 . .
H28B C14 H28C 109.5 . .
C13 C15 H37A 109.5 . .
C13 C15 H37B 109.5 . .
H37A C15 H37B 109.5 . .
C13 C15 H37C 109.5 . .
H37A C15 H37C 109.5 . .
H37B C15 H37C 109.5 . .
C21 C16 C17 118.4(2) . .
C21 C16 P1 117.95(17) . .
C17 C16 P1 123.65(18) . .
C18 C17 C16 121.0(2) . .
C18 C17 H36 119.5 . .
C16 C17 H36 119.5 . .
C17 C18 C19 119.7(2) . .
C17 C18 H35 120.2 . .
C19 C18 H35 120.2 . .
C20 C19 C18 120.1(2) . .
C20 C19 H34 120.0 . .
C18 C19 H34 120.0 . .
C19 C20 C21 120.0(2) . .
C19 C20 H33 120.0 . .
C21 C20 H33 120.0 . .
C20 C21 C16 120.9(2) . .
C20 C21 H32 119.6 . .
C16 C21 H32 119.6 . .
C23 C22 C27 118.5(2) . .
C23 C22 P1 117.36(18) . .
C27 C22 P1 124.12(19) . .
C24 C23 C22 120.9(2) . .
C24 C23 H18 119.5 . .
C22 C23 H18 119.5 . .
C23 C24 C25 120.4(2) . .
C23 C24 H19 119.8 . .
C25 C24 H19 119.8 . .
C26 C25 C24 119.2(2) . .
C26 C25 H29 120.4 . .
C24 C25 H29 120.4 . .
C25 C26 C27 120.4(2) . .
C25 C26 H17 119.8 . .
C27 C26 H17 119.8 . .
C22 C27 C26 120.5(2) . .
C22 C27 H16 119.7 . .
C26 C27 H16 119.7 . .
C3 O1 C4 118.8(2) . .
C9 O2 C10 118.9(2) . .

loop_
_geom_bond_atom_site_label_1
_geom_bond_atom_site_label_2
_geom_bond_distance
_geom_bond_site_symmetry_2
CU1 N2 2.054(2) .
CU1 N1 2.078(2) .
CU1 P1 2.1876(7) .
CU1 BR1 2.4379(4) .
N1 C1 1.342(3) .
N1 C6 1.348(3) .
N2 C12 1.346(3) .
N2 C7 1.349(3) .
P1 C16 1.833(2) .
P1 C22 1.834(2) .
P1 C13 1.844(3) .
C1 C2 1.377(4) .
C1 H1 0.9300 .
C2 C3 1.386(4) .
C2 H2 0.9300 .
C3 O1 1.350(3) .
C3 C5 1.393(4) .
C4 O1 1.422(4) .
C4 H38A 0.9600 .
C4 H38B 0.9600 .
C4 H38C 0.9600 .
C5 C6 1.395(3) .
C5 H4 0.9300 .
C6 C7 1.501(3) .
C7 C8 1.388(3) .
C8 C9 1.402(4) .
C8 H7 0.9300 .
C9 O2 1.349(3) .
C9 C11 1.385(4) .
C10 O2 1.423(4) .
C10 H39A 0.9600 .
C10 H39B 0.9600 .
C10 H39C 0.9600 .
C11 C12 1.372(4) .
C11 H11 0.9300 .
C12 H10 0.9300 .
C13 C14 1.530(4) .
C13 C15 1.530(4) .
C13 H27 0.9800 .
C14 H28A 0.9600 .
C14 H28B 0.9600 .
C14 H28C 0.9600 .
C15 H37A 0.9600 .
C15 H37B 0.9600 .
C15 H37C 0.9600 .
C16 C21 1.394(3) .
C16 C17 1.395(3) .
C17 C18 1.388(4) .
C17 H36 0.9300 .
C18 C19 1.391(4) .
C18 H35 0.9300 .
C19 C20 1.379(4) .
C19 H34 0.9300 .
C20 C21 1.389(4) .
C20 H33 0.9300 .
C21 H32 0.9300 .
C22 C23 1.391(3) .
C22 C27 1.392(3) .
C23 C24 1.380(4) .
C23 H18 0.9300 .
C24 C25 1.389(4) .
C24 H19 0.9300 .
C25 C26 1.385(4) .
C25 H29 0.9300 .
C26 C27 1.392(4) .
C26 H17 0.9300 .
C27 H16 0.9300 .
